data_7115021
loop_
_publ_author_name
'Butler, Richard N.'
'Smyth, Georgina M.'
'Cloonan (in part), Martin O.'
'McArdle, Patrick'
'Cunningham, Desmond'

_publ_section_title
;
 A new tricyclic ring and a nitrogen--sulfur analogue of the tri-pentagon
 bowl. Substituted
 5,6,7,7a-tetrahydropyrrolo[2,1-b]-1,3,4-thiadiazole-endo-6,7-dicarboxyimides
;
_journal_issue 19
_journal_name_full 'Chemical Communications'
_journal_page_first 1950
_journal_paper_doi 10.1039/b105190n
_journal_year 2001
_chemical_formula_sum 'C20 H17 N3 O2 S'
_chemical_formula_weight 363.43
_chemical_name_systematic
;
?
;
_space_group_IT_number 14
_symmetry_cell_setting monoclinic
_symmetry_space_group_name_Hall '-P 2yab'
_symmetry_space_group_name_H-M 'P 1 21/a 1'
_atom_sites_solution_hydrogens geom
_atom_sites_solution_primary direct
_atom_sites_solution_secondary difmap
_audit_creation_method SHELXL-97
_cell_angle_alpha 90.00
_cell_angle_beta 99.75(2)
_cell_angle_gamma 90.00
_cell_formula_units_Z 4
_cell_length_a 12.524(2)
_cell_length_b 11.088(3)
_cell_length_c 12.935(2)
_cell_measurement_reflns_used 25
_cell_measurement_temperature 293(2)
_cell_measurement_theta_max 18
_cell_measurement_theta_min 12
_cell_volume 1770.3(6)
_computing_cell_refinement 'Nonius CAD4 software'
_computing_data_collection 'Nonius CAD4 software'
_computing_data_reduction 'XCAD (P.McArdle, 2000)'
_computing_molecular_graphics 'ORTEX (P.McArdle, 1995)'
_computing_publication_material 'SHELXL-97/2 (Sheldrick,1997)'
_computing_structure_refinement 'SHELXL-97 (Sheldrick, 1997)'
_computing_structure_solution 'SHELXS-97 (Sheldrick, 1990)'
_diffrn_ambient_temperature 293(2)
_diffrn_measured_fraction_theta_full 0.999
_diffrn_measured_fraction_theta_max 0.999
_diffrn_measurement_device_type '4-circle diffractometer'
_diffrn_measurement_method 'scintillation counter'
_diffrn_radiation_monochromator graphite
_diffrn_radiation_source 'fine-focus sealed tube'
_diffrn_radiation_type MoK\a
_diffrn_radiation_wavelength 0.71069
_diffrn_reflns_av_R_equivalents 0.0228
_diffrn_reflns_av_sigmaI/netI 0.1239
_diffrn_reflns_limit_h_max 13
_diffrn_reflns_limit_h_min -5
_diffrn_reflns_limit_k_max 11
_diffrn_reflns_limit_k_min -3
_diffrn_reflns_limit_l_max 13
_diffrn_reflns_limit_l_min -13
_diffrn_reflns_number 2370
_diffrn_reflns_theta_full 21.98
_diffrn_reflns_theta_max 21.98
_diffrn_reflns_theta_min 2.43
_exptl_absorpt_coefficient_mu 0.203
_exptl_crystal_colour Colourless
_exptl_crystal_density_diffrn 1.364
_exptl_crystal_density_method 'not measured'
_exptl_crystal_description Parallelepiped
_exptl_crystal_F_000 760
_exptl_crystal_size_max 0.50
_exptl_crystal_size_mid 0.40
_exptl_crystal_size_min 0.20
_refine_diff_density_max 0.193
_refine_diff_density_min -0.226
_refine_diff_density_rms 0.050
_refine_ls_extinction_method none
_refine_ls_goodness_of_fit_ref 0.877
_refine_ls_hydrogen_treatment mixed
_refine_ls_matrix_type full
_refine_ls_number_parameters 236
_refine_ls_number_reflns 2164
_refine_ls_number_restraints 0
_refine_ls_restrained_S_all 0.877
_refine_ls_R_factor_all 0.1254
_refine_ls_R_factor_gt 0.0422
_refine_ls_shift/su_max 0.000
_refine_ls_shift/su_mean 0.000
_refine_ls_structure_factor_coef Fsqd
_refine_ls_weighting_details 'calc w=3D1/[\s^2^(Fo^2^)+(0.0429P)^2^+0.0000P] where P=3D(Fo^2^+2Fc^2^)/3'
_refine_ls_weighting_scheme calc
_refine_ls_wR_factor_gt 0.0859
_refine_ls_wR_factor_ref 0.1022
_reflns_number_gt 1072
_reflns_number_total 2164
_reflns_threshold_expression >2sigma(I)
_cod_data_source_file b105190n.txt
_cod_data_source_block gs1
_cod_depositor_comments
;
The following automatic conversions were performed:
'_atom_site_symetry_multiplicity' tag replaced with
'_atom_site_symmetry_multiplicity'.

Automatic conversion script
Id: cif_correct_tags 1440 2010-10-19 06:21:57Z saulius 

The following automatic conversions were performed:

'_symmetry_cell_setting' value 'Monoclinic' changed to 'monoclinic'
according to
/usr/data/users/saulius/automatic-downloads/retrospective/RSC/lib/dictionaries/cif_core.dic
dictionary named 'cif_core.dic' version 2.4.2 from 2011-04-26.

Automatic conversion script
Id: cif_fix_values 2281 2013-09-26 08:29:07Z andrius 
;
_cod_original_sg_symbol_H-M P21/a
_cod_database_code 7115021

loop_
_symmetry_equiv_pos_as_xyz
'x, y, z'
'x+1/2, -y+1/2, z'
'-x, -y, -z'
'-x-1/2, y-1/2, -z'

loop_
_atom_site_label
_atom_site_type_symbol
_atom_site_fract_x
_atom_site_fract_y
_atom_site_fract_z
_atom_site_U_iso_or_equiv
_atom_site_adp_type
_atom_site_occupancy
_atom_site_symmetry_multiplicity
_atom_site_calc_flag
_atom_site_refinement_flags
S1 S 0.07701(9) 0.02494(10) 0.17684(9) 0.0440(4) Uani 1 1 d .
O1 O -0.0623(2) -0.0080(3) 0.3710(2) 0.0592(9) Uani 1 1 d .
O2 O 0.2418(3) -0.2334(3) 0.4570(2) 0.0683(11) Uani 1 1 d .
N2 N 0.0768(3) -0.1441(3) 0.4041(3) 0.0438(10) Uani 1 1 d .
N4 N 0.2695(3) 0.0415(3) 0.2934(3) 0.0383(9) Uani 1 1 d .
N3 N 0.2678(3) -0.0676(3) 0.2376(3) 0.0392(9) Uani 1 1 d .
C7A C 0.1587(3) 0.0938(4) 0.2930(3) 0.0352(11) Uani 1 1 d .
C2 C 0.1788(4) -0.0848(4) 0.1744(3) 0.0379(11) Uani 1 1 d .
C5 C 0.3174(3) 0.0225(4) 0.4040(3) 0.0443(12) Uani 1 1 d .
H5A H 0.3513 0.0958 0.4345 0.058 Uiso 1 1 calc R
H5B H 0.3714 -0.0411 0.4106 0.058 Uiso 1 1 calc R
C6 C 0.2230(3) -0.0133(4) 0.4574(3) 0.0402(12) Uani 1 1 d .
H6 H 0.2378 0.0067 0.5323 0.052 Uiso 1 1 calc R
C7 C 0.1263(3) 0.0577(4) 0.4010(3) 0.0378(12) Uani 1 1 d .
H7 H 0.1122 0.1291 0.4412 0.049 Uiso 1 1 calc R
C8 C 0.0338(4) -0.0293(4) 0.3902(3) 0.0418(11) Uani 1 1 d .
C9 C 0.1877(4) -0.1430(5) 0.4407(3) 0.0449(12) Uani 1 1 d .
C10 C 0.0120(4) -0.2534(4) 0.3836(4) 0.0697(15) Uani 1 1 d .
H10A H 0.0581 -0.3197 0.3727 0.098 Uiso 1 1 calc R
H10B H -0.0418 -0.2421 0.3220 0.098 Uiso 1 1 calc R
H10C H -0.0230 -0.2704 0.4425 0.098 Uiso 1 1 calc R
C11 C 0.1614(4) -0.1877(4) 0.1023(3) 0.0403(12) Uani 1 1 d .
C12 C 0.0593(4) -0.2180(4) 0.0523(4) 0.0554(14) Uani 1 1 d .
H12 H 0.0004 -0.1711 0.0625 0.072 Uiso 1 1 calc R
C13 C 0.0431(4) -0.3174(5) -0.0133(4) 0.0685(16) Uani 1 1 d .
H13 H -0.0265 -0.3380 -0.0457 0.089 Uiso 1 1 calc R
C14 C 0.1293(5) -0.3851(5) -0.0304(4) 0.0678(16) Uani 1 1 d .
H14 H 0.1189 -0.4512 -0.0751 0.088 Uiso 1 1 calc R
C15 C 0.2317(5) -0.3548(5) 0.0190(4) 0.0664(15) Uani 1 1 d .
H15 H 0.2903 -0.4014 0.0076 0.086 Uiso 1 1 calc R
C16 C 0.2492(4) -0.2565(4) 0.0851(4) 0.0592(14) Uani 1 1 d .
H16 H 0.3190 -0.2366 0.1177 0.077 Uiso 1 1 calc R
C17 C 0.1568(3) 0.2304(4) 0.2777(3) 0.0364(11) Uani 1 1 d .
C18 C 0.2397(4) 0.2886(4) 0.2392(3) 0.0493(13) Uani 1 1 d .
H18 H 0.2991 0.2448 0.2256 0.064 Uiso 1 1 calc R
C19 C 0.2345(4) 0.4113(4) 0.2211(4) 0.0559(14) Uani 1 1 d .
H19 H 0.2910 0.4505 0.1968 0.073 Uiso 1 1 calc R
C20 C 0.1463(5) 0.4749(4) 0.2390(4) 0.0605(14) Uani 1 1 d .
H20 H 0.1431 0.5575 0.2266 0.079 Uiso 1 1 calc R
C21 C 0.0615(4) 0.4184(5) 0.2754(4) 0.0584(14) Uani 1 1 d .
H21 H 0.0012 0.4622 0.2868 0.076 Uiso 1 1 calc R
C22 C 0.0679(3) 0.2955(4) 0.2945(3) 0.0476(13) Uani 1 1 d .
H22 H 0.0113 0.2565 0.3189 0.062 Uiso 1 1 calc R

loop_
_atom_site_aniso_label
_atom_site_aniso_U_11
_atom_site_aniso_U_22
_atom_site_aniso_U_33
_atom_site_aniso_U_23
_atom_site_aniso_U_13
_atom_site_aniso_U_12
S1 0.0394(7) 0.0459(7) 0.0460(8) -0.0035(7) 0.0055(5) 0.0036(7)
O1 0.0349(19) 0.080(3) 0.064(2) 0.0150(18) 0.0114(16) 0.003(2)
O2 0.068(2) 0.054(2) 0.082(3) 0.018(2) 0.010(2) 0.019(2)
N2 0.044(3) 0.038(3) 0.050(2) 0.001(2) 0.0095(19) -0.006(2)
N4 0.036(2) 0.036(2) 0.044(2) -0.002(2) 0.0097(18) 0.0003(18)
N3 0.047(3) 0.035(2) 0.038(2) -0.0022(19) 0.0129(19) 0.0028(19)
C7A 0.027(3) 0.035(3) 0.044(3) -0.008(2) 0.008(2) 0.002(2)
C2 0.040(3) 0.039(3) 0.036(3) 0.002(2) 0.009(2) 0.002(2)
C5 0.037(3) 0.047(3) 0.048(3) -0.012(3) 0.003(2) -0.001(2)
C6 0.037(3) 0.043(3) 0.038(3) -0.003(2) 0.000(2) 0.000(2)
C7 0.037(3) 0.038(3) 0.040(3) 0.000(2) 0.009(2) 0.002(2)
C8 0.043(3) 0.046(3) 0.037(3) 0.005(2) 0.011(2) 0.002(3)
C9 0.048(3) 0.050(4) 0.038(3) 0.013(3) 0.012(2) 0.005(3)
C10 0.072(4) 0.050(3) 0.088(4) -0.003(3) 0.016(3) -0.023(3)
C11 0.049(3) 0.041(3) 0.033(3) -0.003(2) 0.012(2) 0.000(3)
C12 0.057(4) 0.052(4) 0.056(3) -0.013(3) 0.004(3) 0.006(3)
C13 0.072(4) 0.065(4) 0.064(4) -0.017(3) -0.001(3) -0.005(3)
C14 0.096(5) 0.057(4) 0.051(3) -0.018(3) 0.015(3) 0.002(4)
C15 0.072(4) 0.064(4) 0.066(4) -0.017(3) 0.021(3) 0.006(3)
C16 0.058(3) 0.058(3) 0.063(3) -0.026(3) 0.015(3) -0.004(3)
C17 0.034(3) 0.040(3) 0.035(3) -0.005(2) 0.006(2) -0.003(3)
C18 0.044(3) 0.044(3) 0.061(3) 0.007(3) 0.010(3) 0.005(3)
C19 0.049(4) 0.046(4) 0.071(4) 0.011(3) 0.003(3) -0.011(3)
C20 0.075(4) 0.038(3) 0.064(3) 0.004(3) -0.003(3) -0.001(3)
C21 0.068(4) 0.047(4) 0.061(3) -0.002(3) 0.014(3) 0.013(3)
C22 0.044(3) 0.044(3) 0.058(3) -0.001(3) 0.018(2) 0.003(3)

loop_
_atom_type_symbol
_atom_type_description
_atom_type_scat_dispersion_real
_atom_type_scat_dispersion_imag
_atom_type_scat_source
C C 0.0033 0.0016 'International Tables Vol C Tables 4.2.6.8 and 6.1.1.4'
H H 0.0000 0.0000 'International Tables Vol C Tables 4.2.6.8 and 6.1.1.4'
O O 0.0106 0.0060 'International Tables Vol C Tables 4.2.6.8 and 6.1.1.4'
N N 0.0061 0.0033 'International Tables Vol C Tables 4.2.6.8 and 6.1.1.4'
S S 0.1246 0.1234 'International Tables Vol C Tables 4.2.6.8 and 6.1.1.4'

loop_
_geom_angle_atom_site_label_1
_geom_angle_atom_site_label_2
_geom_angle_atom_site_label_3
_geom_angle
C2 S1 C7A 89.8(2)
C8 N2 C9 112.4(4)
C8 N2 C10 123.4(4)
C9 N2 C10 124.3(4)
N3 N4 C5 110.1(3)
N3 N4 C7A 113.3(3)
C5 N4 C7A 106.5(3)
C2 N3 N4 113.1(3)
N4 C7A C17 112.2(3)
N4 C7A C7 106.0(3)
C17 C7A C7 111.6(3)
N4 C7A S1 103.2(2)
C17 C7A S1 108.2(3)
C7 C7A S1 115.4(3)
N3 C2 C11 122.8(4)
N3 C2 S1 116.0(3)
C11 C2 S1 121.1(3)
N4 C5 C6 105.0(3)
C9 C6 C5 114.6(4)
C9 C6 C7 103.5(3)
C5 C6 C7 105.3(3)
C8 C7 C6 104.6(3)
C8 C7 C7A 113.2(3)
C6 C7 C7A 104.7(3)
O1 C8 N2 124.0(4)
O1 C8 C7 128.4(4)
N2 C8 C7 107.7(4)
O2 C9 N2 123.4(5)
O2 C9 C6 128.6(4)
N2 C9 C6 108.0(4)
C12 C11 C16 119.4(4)
C12 C11 C2 121.1(4)
C16 C11 C2 119.6(4)
C11 C12 C13 120.7(5)
C14 C13 C12 120.0(5)
C13 C14 C15 119.5(5)
C14 C15 C16 121.3(5)
C15 C16 C11 119.1(5)
C22 C17 C18 119.3(4)
C22 C17 C7A 119.7(4)
C18 C17 C7A 120.8(4)
C19 C18 C17 120.2(4)
C20 C19 C18 119.9(5)
C19 C20 C21 121.0(5)
C20 C21 C22 118.8(5)
C17 C22 C21 120.8(4)

loop_
_geom_bond_atom_site_label_1
_geom_bond_atom_site_label_2
_geom_bond_distance
S1 C2 1.766(4)
S1 C7A 1.835(4)
O1 C8 1.210(4)
O2 C9 1.209(5)
N2 C8 1.382(5)
N2 C9 1.390(5)
N2 C10 1.457(5)
N4 N3 1.407(4)
N4 C5 1.469(5)
N4 C7A 1.503(5)
N3 C2 1.280(5)
C7A C17 1.527(5)
C7A C7 1.571(5)
C2 C11 1.467(5)
C5 C6 1.520(5)
C6 C9 1.508(6)
C6 C7 1.523(5)
C7 C8 1.496(6)
C11 C12 1.373(5)
C11 C16 1.387(6)
C12 C13 1.385(6)
C13 C14 1.363(6)
C14 C15 1.373(6)
C15 C16 1.380(6)
C17 C22 1.375(5)
C17 C18 1.384(5)
C18 C19 1.380(5)
C19 C20 1.363(6)
C20 C21 1.382(6)
C21 C22 1.385(6)
